data_4027852
loop_
_publ_author_name
'Yu Xiong'
'Qinghe Wu'
'Jie Li'
'Shitao Wang'
'Xike Gao'
'Hongxiang Li'

_publ_section_title
;
 Electron-Rich Pyrroloindacenodithiophenes: Synthesis, Characterization,
 and Spectroscopic Studies
;
_journal_name_full 'Journal of Organic Chemistry'
_journal_page_first 752
_journal_page_last 756
_journal_paper_doi 10.1021/jo3022154
_journal_volume 78
_journal_year 2013
_chemical_formula_sum 'C42 H48 N2 S2'
_chemical_formula_weight 644.94
_chemical_name_systematic
; 
 ? 
;
_space_group_IT_number 15
_symmetry_cell_setting monoclinic
_symmetry_space_group_name_Hall '-C 2yc'
_symmetry_space_group_name_H-M 'C 1 2/c 1'
_atom_sites_solution_hydrogens geom
_atom_sites_solution_primary direct
_atom_sites_solution_secondary difmap
_audit_creation_method SHELXL-97
_cell_angle_alpha 90.00
_cell_angle_beta 117.063(2)
_cell_angle_gamma 90.00
_cell_formula_units_Z 4
_cell_length_a 35.045(3)
_cell_length_b 5.4519(5)
_cell_length_c 24.299(2)
_cell_measurement_reflns_used 2914
_cell_measurement_temperature 293(2)
_cell_measurement_theta_max 48.055
_cell_measurement_theta_min 5.221
_cell_volume 4134.3(6)
_computing_cell_refinement 'Bruker SMART'
_computing_data_collection 'Bruker SMART'
_computing_data_reduction 'Bruker SHELXTL'
_computing_molecular_graphics 'Bruker SHELXTL'
_computing_publication_material 'Bruker SHELXTL'
_computing_structure_refinement 'SHELXL-97 (Sheldrick, 1997)'
_computing_structure_solution 'SHELXS-97 (Sheldrick, 1990)'
_diffrn_ambient_temperature 293(2)
_diffrn_measured_fraction_theta_full 0.994
_diffrn_measured_fraction_theta_max 0.994
_diffrn_measurement_device_type 'CCD area detector'
_diffrn_measurement_method 'phi and omega scans'
_diffrn_radiation_monochromator graphite
_diffrn_radiation_source 'fine-focus sealed tube'
_diffrn_radiation_type MoK\a
_diffrn_radiation_wavelength 0.71073
_diffrn_reflns_av_R_equivalents 0.0000
_diffrn_reflns_av_sigmaI/netI 0.0356
_diffrn_reflns_limit_h_max 38
_diffrn_reflns_limit_h_min -42
_diffrn_reflns_limit_k_max 6
_diffrn_reflns_limit_k_min 0
_diffrn_reflns_limit_l_max 29
_diffrn_reflns_limit_l_min 0
_diffrn_reflns_number 4038
_diffrn_reflns_theta_full 26.00
_diffrn_reflns_theta_max 26.00
_diffrn_reflns_theta_min 1.30
_exptl_absorpt_coefficient_mu 0.156
_exptl_absorpt_correction_T_max 1.00000
_exptl_absorpt_correction_T_min 0.71631
_exptl_absorpt_correction_type empirical
_exptl_absorpt_process_details sadabs
_exptl_crystal_colour yellow
_exptl_crystal_density_diffrn 1.036
_exptl_crystal_description prismatic
_exptl_crystal_F_000 1384
_exptl_crystal_size_max 0.365
_exptl_crystal_size_mid 0.103
_exptl_crystal_size_min 0.085
_platon_squeeze_details
;
;
_refine_diff_density_max 0.519
_refine_diff_density_min -0.245
_refine_diff_density_rms 0.098
_refine_ls_extinction_method none
_refine_ls_goodness_of_fit_ref 1.089
_refine_ls_hydrogen_treatment constr
_refine_ls_matrix_type full
_refine_ls_number_parameters 209
_refine_ls_number_reflns 4038
_refine_ls_number_restraints 0
_refine_ls_restrained_S_all 1.089
_refine_ls_R_factor_all 0.0781
_refine_ls_R_factor_gt 0.0666
_refine_ls_shift/su_max 0.002
_refine_ls_shift/su_mean 0.000
_refine_ls_structure_factor_coef Fsqd
_refine_ls_weighting_details 'calc w=1/[\s^2^(Fo^2^)+(0.0923P)^2^+1.2838P] where P=(Fo^2^+2Fc^2^)/3'
_refine_ls_weighting_scheme calc
_refine_ls_wR_factor_gt 0.1593
_refine_ls_wR_factor_ref 0.1669
_reflns_number_gt 3324
_reflns_number_total 4038
_reflns_threshold_expression >2sigma(I)
_cod_data_source_file jo3022154_si_003.cif
_cod_data_source_block cd211400
_cod_original_cell_volume 4134.2(7)
_cod_database_code 4027852

loop_
_symmetry_equiv_pos_as_xyz
'x, y, z'
'-x, y, -z+1/2'
'x+1/2, y+1/2, z'
'-x+1/2, y+1/2, -z+1/2'
'-x, -y, -z'
'x, -y, z-1/2'
'-x+1/2, -y+1/2, -z'
'x+1/2, -y+1/2, z-1/2'

loop_
_atom_site_label
_atom_site_type_symbol
_atom_site_fract_x
_atom_site_fract_y
_atom_site_fract_z
_atom_site_U_iso_or_equiv
_atom_site_adp_type
_atom_site_occupancy
_atom_site_symmetry_multiplicity
_atom_site_calc_flag
_atom_site_refinement_flags
S1 S 0.137032(17) -0.02971(11) 1.11918(3) 0.0525(2) Uani 1 1 d .
N1 N 0.05340(5) 0.3402(3) 0.98728(8) 0.0489(4) Uani 1 1 d .
C1 C 0.16299(7) 0.2087(4) 1.10187(9) 0.0492(5) Uani 1 1 d .
C2 C 0.13521(7) 0.3495(4) 1.05402(9) 0.0494(5) Uani 1 1 d .
H2 H 0.1433 0.4836 1.0381 0.059 Uiso 1 1 calc R
C3 C 0.09268(6) 0.2658(4) 1.03181(9) 0.0463(5) Uani 1 1 d .
C4 C 0.08816(7) 0.0634(4) 1.06173(9) 0.0475(5) Uani 1 1 d .
C5 C 0.04404(7) 0.0016(4) 1.03627(9) 0.0445(5) Uani 1 1 d .
C6 C 0.02286(7) 0.1791(4) 0.98852(9) 0.0445(5) Uani 1 1 d .
C7 C -0.02068(6) 0.1790(4) 0.95240(9) 0.0466(5) Uani 1 1 d .
H7 H -0.0340 0.2955 0.9216 0.056 Uiso 1 1 calc R
C8 C 0.20954(7) 0.2332(4) 1.13700(9) 0.0501(5) Uani 1 1 d .
C9 C 0.23074(8) 0.4291(5) 1.12649(12) 0.0664(6) Uani 1 1 d .
H9 H 0.2151 0.5484 1.0977 0.080 Uiso 1 1 calc R
C10 C 0.27467(9) 0.4489(5) 1.15812(13) 0.0733(7) Uani 1 1 d .
H10 H 0.2884 0.5792 1.1498 0.088 Uiso 1 1 calc R
C11 C 0.29829(8) 0.2787(5) 1.20165(12) 0.0683(7) Uani 1 1 d .
H11 H 0.3279 0.2936 1.2231 0.082 Uiso 1 1 calc R
C12 C 0.27811(8) 0.0872(5) 1.21331(12) 0.0691(7) Uani 1 1 d .
H12 H 0.2941 -0.0285 1.2430 0.083 Uiso 1 1 calc R
C13 C 0.23418(8) 0.0629(5) 1.18151(11) 0.0612(6) Uani 1 1 d .
H13 H 0.2209 -0.0692 1.1900 0.073 Uiso 1 1 calc R
C14 C 0.04507(7) 0.5270(4) 0.94066(10) 0.0516(5) Uani 1 1 d .
H14A H 0.0698 0.6342 0.9542 0.062 Uiso 1 1 calc R
H14B H 0.0208 0.6254 0.9364 0.062 Uiso 1 1 calc R
C15 C 0.03569(8) 0.4198(5) 0.87830(10) 0.0588(6) Uani 1 1 d .
H15A H 0.0100 0.3203 0.8640 0.071 Uiso 1 1 calc R
H15B H 0.0297 0.5534 0.8491 0.071 Uiso 1 1 calc R
C16 C 0.07048(8) 0.2674(5) 0.87745(11) 0.0655(6) Uani 1 1 d .
H16A H 0.0789 0.1448 0.9098 0.079 Uiso 1 1 calc R
H16B H 0.0951 0.3709 0.8865 0.079 Uiso 1 1 calc R
C17 C 0.05766(8) 0.1398(5) 0.81623(11) 0.0680(7) Uani 1 1 d .
H17A H 0.0329 0.0374 0.8075 0.082 Uiso 1 1 calc R
H17B H 0.0489 0.2636 0.7841 0.082 Uiso 1 1 calc R
C18 C 0.09112(9) -0.0142(6) 0.81238(13) 0.0743(8) Uani 1 1 d .
H18A H 0.1016 -0.1302 0.8464 0.089 Uiso 1 1 calc R
H18B H 0.1149 0.0899 0.8174 0.089 Uiso 1 1 calc R
C19 C 0.07599(9) -0.1553(5) 0.75217(12) 0.0721(7) Uani 1 1 d .
H19A H 0.0525 -0.2615 0.7475 0.086 Uiso 1 1 calc R
H19B H 0.0650 -0.0394 0.7182 0.086 Uiso 1 1 calc R
C20 C 0.10928(9) -0.3057(6) 0.74747(13) 0.0817(8) Uani 1 1 d .
H20A H 0.1216 -0.4150 0.7828 0.098 Uiso 1 1 calc R
H20B H 0.1320 -0.1985 0.7494 0.098 Uiso 1 1 calc R
C21 C 0.09333(10) -0.4555(6) 0.68960(13) 0.0811(8) Uani 1 1 d .
H21A H 0.0734 -0.5761 0.6897 0.122 Uiso 1 1 calc R
H21B H 0.1171 -0.5362 0.6877 0.122 Uiso 1 1 calc R
H21C H 0.0793 -0.3504 0.6543 0.122 Uiso 1 1 calc R

loop_
_atom_site_aniso_label
_atom_site_aniso_U_11
_atom_site_aniso_U_22
_atom_site_aniso_U_33
_atom_site_aniso_U_23
_atom_site_aniso_U_13
_atom_site_aniso_U_12
S1 0.0517(3) 0.0500(3) 0.0536(3) 0.0086(2) 0.0221(3) -0.0016(2)
N1 0.0540(10) 0.0485(10) 0.0475(9) 0.0070(8) 0.0259(8) -0.0022(8)
C1 0.0548(12) 0.0457(12) 0.0517(12) -0.0036(9) 0.0281(10) -0.0039(9)
C2 0.0572(12) 0.0454(12) 0.0499(11) -0.0004(9) 0.0282(10) -0.0070(9)
C3 0.0541(12) 0.0460(12) 0.0425(10) -0.0007(9) 0.0251(9) -0.0018(9)
C4 0.0534(12) 0.0476(12) 0.0436(10) 0.0032(9) 0.0238(9) 0.0004(9)
C5 0.0523(11) 0.0440(11) 0.0416(10) 0.0010(8) 0.0253(9) 0.0000(8)
C6 0.0544(11) 0.0420(11) 0.0433(10) 0.0005(8) 0.0277(9) -0.0003(8)
C7 0.0534(12) 0.0454(12) 0.0437(10) 0.0086(9) 0.0244(9) 0.0035(9)
C8 0.0538(12) 0.0499(12) 0.0504(11) -0.0048(9) 0.0270(10) -0.0035(9)
C9 0.0630(14) 0.0620(15) 0.0653(15) 0.0062(12) 0.0213(12) -0.0098(12)
C10 0.0635(15) 0.0690(17) 0.0800(17) 0.0017(14) 0.0263(14) -0.0190(13)
C11 0.0541(13) 0.0730(17) 0.0721(16) -0.0089(13) 0.0238(12) -0.0085(12)
C12 0.0594(14) 0.0703(17) 0.0717(16) 0.0087(13) 0.0247(12) 0.0020(12)
C13 0.0574(13) 0.0604(15) 0.0678(15) 0.0066(12) 0.0303(12) -0.0028(11)
C14 0.0615(13) 0.0455(12) 0.0536(12) 0.0087(9) 0.0312(11) 0.0012(9)
C15 0.0627(13) 0.0630(15) 0.0516(12) 0.0098(11) 0.0270(11) 0.0032(11)
C16 0.0622(14) 0.0792(18) 0.0554(13) -0.0004(12) 0.0271(11) 0.0035(12)
C17 0.0721(16) 0.0754(17) 0.0573(14) -0.0013(12) 0.0302(12) 0.0029(13)
C18 0.0691(16) 0.084(2) 0.0677(16) -0.0084(14) 0.0291(14) 0.0033(13)
C19 0.0767(17) 0.0725(17) 0.0627(15) -0.0077(13) 0.0279(13) -0.0024(14)
C20 0.0751(18) 0.085(2) 0.0790(18) -0.0206(16) 0.0295(15) -0.0065(15)
C21 0.090(2) 0.081(2) 0.0730(17) -0.0136(15) 0.0374(16) -0.0084(15)

loop_
_atom_type_symbol
_atom_type_description
_atom_type_scat_dispersion_real
_atom_type_scat_dispersion_imag
_atom_type_scat_source
C C 0.0033 0.0016 'International Tables Vol C Tables 4.2.6.8 and 6.1.1.4'
H H 0.0000 0.0000 'International Tables Vol C Tables 4.2.6.8 and 6.1.1.4'
N N 0.0061 0.0033 'International Tables Vol C Tables 4.2.6.8 and 6.1.1.4'
S S 0.1246 0.1234 'International Tables Vol C Tables 4.2.6.8 and 6.1.1.4'

loop_
_geom_angle_atom_site_label_1
_geom_angle_atom_site_label_2
_geom_angle_atom_site_label_3
_geom_angle
_geom_angle_site_symmetry_1
_geom_angle_site_symmetry_3
C4 S1 C1 91.17(10) . .
C3 N1 C6 107.56(17) . .
C3 N1 C14 126.70(18) . .
C6 N1 C14 125.10(18) . .
C2 C1 C8 128.3(2) . .
C2 C1 S1 112.12(16) . .
C8 C1 S1 119.53(16) . .
C1 C2 C3 111.39(19) . .
C1 C2 H2 124.3 . .
C3 C2 H2 124.3 . .
N1 C3 C4 109.92(18) . .
N1 C3 C2 135.57(19) . .
C4 C3 C2 114.50(19) . .
C3 C4 C5 109.01(18) . .
C3 C4 S1 110.82(15) . .
C5 C4 S1 140.14(17) . .
C7 C5 C4 134.95(19) 5_557 .
C7 C5 C6 120.39(19) 5_557 .
C4 C5 C6 104.66(17) . .
C7 C6 N1 128.86(19) . .
C7 C6 C5 122.29(19) . .
N1 C6 C5 108.85(18) . .
C6 C7 C5 117.32(18) . 5_557
C6 C7 H7 121.3 . .
C5 C7 H7 121.3 5_557 .
C13 C8 C9 117.5(2) . .
C13 C8 C1 121.8(2) . .
C9 C8 C1 120.7(2) . .
C10 C9 C8 120.9(2) . .
C10 C9 H9 119.6 . .
C8 C9 H9 119.6 . .
C11 C10 C9 120.6(2) . .
C11 C10 H10 119.7 . .
C9 C10 H10 119.7 . .
C12 C11 C10 119.5(2) . .
C12 C11 H11 120.2 . .
C10 C11 H11 120.2 . .
C11 C12 C13 120.7(2) . .
C11 C12 H12 119.7 . .
C13 C12 H12 119.7 . .
C12 C13 C8 120.8(2) . .
C12 C13 H13 119.6 . .
C8 C13 H13 119.6 . .
N1 C14 C15 112.67(19) . .
N1 C14 H14A 109.1 . .
C15 C14 H14A 109.1 . .
N1 C14 H14B 109.1 . .
C15 C14 H14B 109.1 . .
H14A C14 H14B 107.8 . .
C16 C15 C14 115.1(2) . .
C16 C15 H15A 108.5 . .
C14 C15 H15A 108.5 . .
C16 C15 H15B 108.5 . .
C14 C15 H15B 108.5 . .
H15A C15 H15B 107.5 . .
C15 C16 C17 113.1(2) . .
C15 C16 H16A 109.0 . .
C17 C16 H16A 109.0 . .
C15 C16 H16B 109.0 . .
C17 C16 H16B 109.0 . .
H16A C16 H16B 107.8 . .
C18 C17 C16 115.7(2) . .
C18 C17 H17A 108.4 . .
C16 C17 H17A 108.4 . .
C18 C17 H17B 108.4 . .
C16 C17 H17B 108.4 . .
H17A C17 H17B 107.4 . .
C17 C18 C19 114.2(2) . .
C17 C18 H18A 108.7 . .
C19 C18 H18A 108.7 . .
C17 C18 H18B 108.7 . .
C19 C18 H18B 108.7 . .
H18A C18 H18B 107.6 . .
C20 C19 C18 114.5(2) . .
C20 C19 H19A 108.6 . .
C18 C19 H19A 108.6 . .
C20 C19 H19B 108.6 . .
C18 C19 H19B 108.6 . .
H19A C19 H19B 107.6 . .
C19 C20 C21 114.0(2) . .
C19 C20 H20A 108.8 . .
C21 C20 H20A 108.8 . .
C19 C20 H20B 108.8 . .
C21 C20 H20B 108.8 . .
H20A C20 H20B 107.7 . .
C20 C21 H21A 109.5 . .
C20 C21 H21B 109.5 . .
H21A C21 H21B 109.5 . .
C20 C21 H21C 109.5 . .
H21A C21 H21C 109.5 . .
H21B C21 H21C 109.5 . .

loop_
_geom_bond_atom_site_label_1
_geom_bond_atom_site_label_2
_geom_bond_distance
_geom_bond_site_symmetry_2
S1 C4 1.722(2) .
S1 C1 1.744(2) .
N1 C3 1.369(3) .
N1 C6 1.395(3) .
N1 C14 1.451(3) .
C1 C2 1.364(3) .
C1 C8 1.463(3) .
C2 C3 1.410(3) .
C2 H2 0.9300 .
C3 C4 1.370(3) .
C4 C5 1.420(3) .
C5 C7 1.386(3) 5_557
C5 C6 1.432(3) .
C6 C7 1.371(3) .
C7 C5 1.386(3) 5_557
C7 H7 0.9300 .
C8 C13 1.389(3) .
C8 C9 1.389(3) .
C9 C10 1.377(4) .
C9 H9 0.9300 .
C10 C11 1.367(4) .
C10 H10 0.9300 .
C11 C12 1.362(4) .
C11 H11 0.9300 .
C12 C13 1.379(3) .
C12 H12 0.9300 .
C13 H13 0.9300 .
C14 C15 1.514(3) .
C14 H14A 0.9700 .
C14 H14B 0.9700 .
C15 C16 1.483(3) .
C15 H15A 0.9700 .
C15 H15B 0.9700 .
C16 C17 1.513(3) .
C16 H16A 0.9700 .
C16 H16B 0.9700 .
C17 C18 1.479(4) .
C17 H17A 0.9700 .
C17 H17B 0.9700 .
C18 C19 1.519(4) .
C18 H18A 0.9700 .
C18 H18B 0.9700 .
C19 C20 1.472(4) .
C19 H19A 0.9700 .
C19 H19B 0.9700 .
C20 C21 1.497(4) .
C20 H20A 0.9700 .
C20 H20B 0.9700 .
C21 H21A 0.9600 .
C21 H21B 0.9600 .
C21 H21C 0.9600 .

loop_
_geom_torsion_atom_site_label_1
_geom_torsion_atom_site_label_2
_geom_torsion_atom_site_label_3
_geom_torsion_atom_site_label_4
_geom_torsion
_geom_torsion_site_symmetry_1
_geom_torsion_site_symmetry_4
C4 S1 C1 C2 -0.52(17) . .
C4 S1 C1 C8 -179.31(17) . .
C8 C1 C2 C3 179.41(19) . .
S1 C1 C2 C3 0.7(2) . .
C6 N1 C3 C4 -0.4(2) . .
C14 N1 C3 C4 -171.58(19) . .
C6 N1 C3 C2 -179.0(2) . .
C14 N1 C3 C2 9.8(4) . .
C1 C2 C3 N1 177.9(2) . .
C1 C2 C3 C4 -0.7(3) . .
N1 C3 C4 C5 -0.4(2) . .
C2 C3 C4 C5 178.56(17) . .
N1 C3 C4 S1 -178.66(14) . .
C2 C3 C4 S1 0.3(2) . .
C1 S1 C4 C3 0.15(16) . .
C1 S1 C4 C5 -177.3(3) . .
C3 C4 C5 C7 -179.7(2) . 5_557
S1 C4 C5 C7 -2.2(4) . 5_557
C3 C4 C5 C6 1.0(2) . .
S1 C4 C5 C6 178.5(2) . .
C3 N1 C6 C7 -179.7(2) . .
C14 N1 C6 C7 -8.4(3) . .
C3 N1 C6 C5 1.0(2) . .
C14 N1 C6 C5 172.37(18) . .
C7 C5 C6 C7 0.0(3) 5_557 .
C4 C5 C6 C7 179.50(18) . .
C7 C5 C6 N1 179.33(17) 5_557 .
C4 C5 C6 N1 -1.2(2) . .
N1 C6 C7 C5 -179.17(19) . 5_557
C5 C6 C7 C5 0.0(3) . 5_557
C2 C1 C8 C13 -174.6(2) . .
S1 C1 C8 C13 4.0(3) . .
C2 C1 C8 C9 5.0(3) . .
S1 C1 C8 C9 -176.43(18) . .
C13 C8 C9 C10 1.6(4) . .
C1 C8 C9 C10 -178.0(2) . .
C8 C9 C10 C11 -1.5(4) . .
C9 C10 C11 C12 0.5(4) . .
C10 C11 C12 C13 0.3(4) . .
C11 C12 C13 C8 -0.1(4) . .
C9 C8 C13 C12 -0.8(4) . .
C1 C8 C13 C12 178.8(2) . .
C3 N1 C14 C15 100.0(2) . .
C6 N1 C14 C15 -69.7(3) . .
N1 C14 C15 C16 -59.8(3) . .
C14 C15 C16 C17 173.1(2) . .
C15 C16 C17 C18 179.7(2) . .
C16 C17 C18 C19 175.3(2) . .
C17 C18 C19 C20 178.9(3) . .
C18 C19 C20 C21 176.5(3) . .

loop_
_platon_squeeze_void_nr
_platon_squeeze_void_average_x
_platon_squeeze_void_average_y
_platon_squeeze_void_average_z
_platon_squeeze_void_volume
_platon_squeeze_void_count_electrons
_platon_squeeze_void_content
1 0.250 -0.040 0.500 190 52 ' '
2 0.250 -0.084 1.000 190 52 ' '
3 0.750 -0.084 0.500 190 52 ' '
4 0.750 -0.029 1.000 190 52 ' '
